data_1526862
loop_
_publ_author_name
'Udachin, K.A.'
'Ratcliffe, C.I.'
'Ripmeester, J.A.'

_publ_section_title
;
 Structure, composition, and thermal expansion of C O2 hydrate from single
 crystal X-ray diffraction measurements
;
_journal_name_full 'J. Phys. Chem. B'
_journal_page_first 4200
_journal_page_last 4204
_journal_volume 105
_journal_year 2001
_chemical_formula_sum 'C6.1912 O60.8416'
_chemical_name_systematic '(C O2)7.42 (D2 O)46'
_space_group_IT_number 223
_symmetry_space_group_name_Hall '-P 4n 2 3'
_symmetry_space_group_name_H-M 'P m -3 n'
_cell_angle_alpha 90
_cell_angle_beta 90
_cell_angle_gamma 90
_cell_formula_units_Z 1
_cell_length_a 11.893
_cell_length_b 11.893
_cell_length_c 11.893
_cell_volume 1682.187
_citation_journal_id_ASTM JPCBFK
_cod_data_source_file Udachin_JPCBFK_2001_1432.cif
_cod_data_source_block C6.1912O60.8416
_cod_database_code 1526862

loop_
_symmetry_equiv_pos_as_xyz
x,y,z
-y+1/2,x+1/2,z+1/2
-x,-y,z
y+1/2,-x+1/2,z+1/2
x,-y,-z
y+1/2,x+1/2,-z+1/2
-x,y,-z
-y+1/2,-x+1/2,-z+1/2
z,x,y
-x+1/2,z+1/2,y+1/2
-z,-x,y
x+1/2,-z+1/2,y+1/2
z,-x,-y
x+1/2,z+1/2,-y+1/2
-z,x,-y
-x+1/2,-z+1/2,-y+1/2
y,z,x
y,-z,-x
z+1/2,y+1/2,-x+1/2
-y,z,-x
-z+1/2,-y+1/2,-x+1/2
-y,-z,x
z+1/2,-y+1/2,x+1/2
-z+1/2,y+1/2,x+1/2
-x,-y,-z
y-1/2,-x-1/2,-z-1/2
x,y,-z
-y-1/2,x-1/2,-z-1/2
-x,y,z
-y-1/2,-x-1/2,z-1/2
x,-y,z
y-1/2,x-1/2,z-1/2
-z,-x,-y
x-1/2,-z-1/2,-y-1/2
z,x,-y
-x-1/2,z-1/2,-y-1/2
-z,x,y
-x-1/2,-z-1/2,y-1/2
z,-x,y
x-1/2,z-1/2,y-1/2
-y,-z,-x
-y,z,x
-z-1/2,-y-1/2,x-1/2
y,-z,x
z-1/2,y-1/2,x-1/2
y,z,-x
-z-1/2,y-1/2,-x-1/2
z-1/2,-y-1/2,-x-1/2

loop_
_atom_site_label
_atom_site_type_symbol
_atom_site_fract_x
_atom_site_fract_y
_atom_site_fract_z
_atom_site_occupancy
_atom_site_U_iso_or_equiv
O3 O-2 0 0.5 0.25 1 0.0
O2 O-2 0.1835 0.1835 0.1835 1 0.0
C3 C+4 0 0 0 0.71 0.0
O13 O-2 0 0.0288 0.0931 0.0117 0.0
O5 O-2 0.4829 0.0919 0.2696 0.0512 0.0
O11 O-2 0.0165 0.0358 0.0892 0.0079 0.0
C1 C+4 0.5029 0.0016 0.2378 0.0512 0.0
O9 O-2 0 0.0683 0.0696 0.0317 0.0
O1 O-2 0 0.3092 0.1166 1 0.0
O7 O-2 0.5779 0.0567 0.2305 0.0738 0.0
O6 O-2 0.409 -0.0365 0.2613 0.0738 0.0
C2 C+4 0.4935 0.0099 0.2458 0.0738 0.0
O12 O-2 0 0.0288 0.0931 0.0117 0.0
O8 O-2 0 0.0683 0.0696 0.0317 0.0
O4 O-2 0.5243 -0.0882 0.2059 0.0512 0.0
O10 O-2 0.0165 0.0358 0.0892 0.0079 0.0
